data_4100017
_journal_name_full 'Journal of the American Chemical Society'
_journal_paper_doi 10.1021/ja044194k
_journal_year 2005
_chemical_formula_sum 'C18 H24 O3'
_chemical_formula_weight 288.39
_space_group_IT_number 2
_symmetry_cell_setting triclinic
_symmetry_Int_Tables_number 2
_symmetry_space_group_name_Hall '-P 1'
_symmetry_space_group_name_H-M 'P -1'
_cell_angle_alpha 99.675(3)
_cell_angle_beta 90.281(4)
_cell_angle_gamma 99.129(4)
_cell_formula_units_Z 4
_cell_length_a 9.932(1)
_cell_length_b 18.201(1)
_cell_length_c 8.7778(9)
_cell_measurement_reflns_used 12831
_cell_measurement_temperature 293.2
_cell_volume 1543.7(3)
_cod_original_formula_sum 'C18 H24 O3 '
_cod_database_code 4100017

loop_
_symmetry_equiv_pos_as_xyz
x,y,z
-x,-y,-z

loop_
_atom_site_label
_atom_site_type_symbol
_atom_site_fract_x
_atom_site_fract_y
_atom_site_fract_z
_atom_site_U_iso_or_equiv
_atom_site_adp_type
_atom_site_occupancy
_atom_site_calc_flag
_atom_site_refinement_flags
_atom_site_disorder_assembly
_atom_site_disorder_group
O(1) O 0.1593(2) 0.16909(10) 0.2498(2) 0.0501(5) Uani 1.00 d . . .
O(2) O -0.8514(2) 0.16784(10) 0.7539(2) 0.0495(5) Uani 1.00 d . . .
O(3) O -0.0747(2) 0.1382(1) 0.2778(2) 0.0518(6) Uani 1.00 d . . .
O(4) O 0.0329(2) 0.30290(9) 0.1346(2) 0.0428(5) Uani 1.00 d . . .
O(5) O -0.6520(2) 0.30197(9) 0.6365(2) 0.0427(5) Uani 1.00 d . . .
O(6) O -0.6341(2) 0.13704(10) 0.7765(2) 0.0501(5) Uani 1.00 d . . .
C(1) C -0.2332(3) 0.3630(2) 0.3876(3) 0.0561(9) Uani 1.00 d . . .
C(2) C -0.1607(3) 0.3150(1) 0.2914(3) 0.0453(7) Uani 1.00 d . . .
C(3) C -0.2344(3) 0.2553(1) 0.1874(3) 0.0436(7) Uani 1.00 d . . .
C(4) C -0.3757(3) 0.2488(2) 0.1737(4) 0.0541(8) Uani 1.00 d . . .
C(5) C -0.4451(3) 0.2977(2) 0.2675(4) 0.0628(10) Uani 1.00 d . . .
C(6) C -0.3735(3) 0.3538(2) 0.3753(4) 0.064(1) Uani 1.00 d . . .
C(7) C -0.2743(3) 0.2476(2) 0.6673(3) 0.0543(8) Uani 1.00 d . . .
C(8) C -0.1740(3) 0.2957(2) 0.7608(4) 0.0619(10) Uani 1.00 d . . .
C(9) C -0.2110(3) 0.3514(2) 0.8714(4) 0.0638(10) Uani 1.00 d . . .
C(10) C -0.3458(3) 0.3611(2) 0.8853(3) 0.0567(9) Uani 1.00 d . . .
C(11) C -0.4475(3) 0.3137(1) 0.7896(3) 0.0448(7) Uani 1.00 d . . .
C(12) C -0.4108(3) 0.2543(1) 0.6829(3) 0.0442(7) Uani 1.00 d . . .
C(13) C 0.1690(3) 0.1034(2) 0.1392(4) 0.0613(9) Uani 1.00 d . . .
C(14) C 0.3025(3) 0.0801(2) 0.1656(5) 0.076(1) Uani 1.00 d . . .
C(15) C -0.9010(3) 0.1003(2) 0.6474(4) 0.0618(9) Uani 1.00 d . . .
C(16) C -1.0498(3) 0.0825(2) 0.6623(4) 0.074(1) Uani 1.00 d . . .
C(17) C -0.0049(3) 0.3251(1) 0.2932(3) 0.0431(7) Uani 1.00 d . . .
C(18) C 0.0451(3) 0.2657(1) 0.3763(3) 0.0473(7) Uani 1.00 d . . .
C(19) C 0.0337(3) 0.1956(1) 0.2515(3) 0.0425(7) Uani 1.00 d . . .
C(20) C -0.1707(3) 0.1227(1) 0.1492(3) 0.0476(7) Uani 1.00 d . . .
C(21) C -0.1613(3) 0.1981(1) 0.0896(3) 0.0434(7) Uani 1.00 d . . .
C(22) C -0.3048(3) 0.0862(2) 0.2019(4) 0.0637(10) Uani 1.00 d . . .
C(23) C 0.0669(3) 0.4064(1) 0.3468(3) 0.0538(8) Uani 1.00 d . . .
C(24) C 0.2222(3) 0.4135(2) 0.3450(5) 0.075(1) Uani 1.00 d . . .
C(25) C 0.0201(4) 0.4605(2) 0.2497(4) 0.068(1) Uani 1.00 d . . .
C(26) C -0.0071(3) 0.2233(1) 0.1041(3) 0.0404(7) Uani 1.00 d . . .
C(27) C -0.5972(3) 0.3234(1) 0.7940(3) 0.0429(7) Uani 1.00 d . . .
C(28) C -0.6794(3) 0.2646(1) 0.8781(3) 0.0458(7) Uani 1.00 d . . .
C(29) C -0.7106(2) 0.1942(1) 0.7528(3) 0.0417(7) Uani 1.00 d . . .
C(31) C -0.5515(3) 0.1212(1) 0.6438(3) 0.0483(8) Uani 1.00 d . . .
C(32) C -0.5190(3) 0.1975(1) 0.5870(3) 0.0427(7) Uani 1.00 d . . .
C(33) C -0.4361(3) 0.0850(2) 0.6920(4) 0.0648(10) Uani 1.00 d . . .
C(34) C -0.6218(3) 0.4052(2) 0.8489(3) 0.0545(8) Uani 1.00 d . . .
C(35) C -0.7726(4) 0.4123(2) 0.8476(4) 0.074(1) Uani 1.00 d . . .
C(36) C -0.5462(4) 0.4599(2) 0.7518(4) 0.069(1) Uani 1.00 d . . .
C(37) C -0.6582(3) 0.2222(1) 0.6042(3) 0.0406(7) Uani 1.00 d . . .
H(1) H -0.1811 0.4049 0.4662 0.0681 Uiso 1.00 calc . . .
H(2) H -0.4248 0.2071 0.0953 0.0641 Uiso 1.00 calc . . .
H(3) H -0.5471 0.2923 0.2543 0.0762 Uiso 1.00 calc . . .
H(4) H -0.4240 0.3889 0.4480 0.0757 Uiso 1.00 calc . . .
H(5) H -0.2504 0.2062 0.5868 0.0668 Uiso 1.00 calc . . .
H(6) H -0.0743 0.2911 0.7468 0.0714 Uiso 1.00 calc . . .
H(7) H -0.1398 0.3847 0.9431 0.0741 Uiso 1.00 calc . . .
H(8) H -0.3701 0.4026 0.9659 0.0682 Uiso 1.00 calc . . .
H(9) H -0.1943 0.1894 -0.0208 0.0517 Uiso 1.00 calc . . .
H(10) H 0.0398 0.2005 0.0126 0.0471 Uiso 1.00 calc . . .
H(11) H -0.4942 0.1899 0.4769 0.0490 Uiso 1.00 calc . . .
H(12) H -0.7200 0.1991 0.5133 0.0474 Uiso 1.00 calc . . .
H(13) H 0.1416 0.2837 0.4143 0.0561 Uiso 1.00 calc . . .
H(14) H -0.0122 0.2571 0.4653 0.0561 Uiso 1.00 calc . . .
H(15) H -0.6246 0.2549 0.9664 0.0554 Uiso 1.00 calc . . .
H(16) H -0.7649 0.2809 0.9184 0.0554 Uiso 1.00 calc . . .
H(17) H 0.0419 0.4232 0.4557 0.0629 Uiso 1.00 calc . . .
H(18) H -0.5852 0.4217 0.9572 0.0643 Uiso 1.00 calc . . .
H(19) H 0.0924 0.0612 0.1497 0.0786 Uiso 1.00 calc . . .
H(20) H 0.1611 0.1138 0.0306 0.0786 Uiso 1.00 calc . . .
H(21) H -0.8796 0.1076 0.5382 0.0725 Uiso 1.00 calc . . .
H(22) H -0.8567 0.0574 0.6687 0.0725 Uiso 1.00 calc . . .
H(23) H 0.3091 0.0706 0.2737 0.0915 Uiso 1.00 calc . . .
H(24) H 0.3144 0.0342 0.0931 0.0915 Uiso 1.00 calc . . .
H(25) H 0.3773 0.1220 0.1522 0.0915 Uiso 1.00 calc . . .
H(26) H -1.0921 0.1263 0.6395 0.0914 Uiso 1.00 calc . . .
H(27) H -1.0890 0.0369 0.5924 0.0914 Uiso 1.00 calc . . .
H(28) H -1.0691 0.0771 0.7716 0.0914 Uiso 1.00 calc . . .
H(29) H -0.3377 0.1211 0.2894 0.0774 Uiso 1.00 calc . . .
H(30) H -0.3744 0.0740 0.1171 0.0774 Uiso 1.00 calc . . .
H(31) H -0.2934 0.0389 0.2403 0.0774 Uiso 1.00 calc . . .
H(32) H 0.2532 0.3819 0.4153 0.0877 Uiso 1.00 calc . . .
H(33) H 0.2517 0.3991 0.2405 0.0877 Uiso 1.00 calc . . .
H(34) H 0.2638 0.4678 0.3853 0.0877 Uiso 1.00 calc . . .
H(35) H 0.0626 0.5138 0.2878 0.0795 Uiso 1.00 calc . . .
H(36) H 0.0439 0.4467 0.1394 0.0795 Uiso 1.00 calc . . .
H(37) H -0.0816 0.4576 0.2531 0.0795 Uiso 1.00 calc . . .
H(38) H -0.4711 0.0380 0.7326 0.0772 Uiso 1.00 calc . . .
H(39) H -0.3760 0.0728 0.6047 0.0772 Uiso 1.00 calc . . .
H(40) H -0.3791 0.1207 0.7769 0.0772 Uiso 1.00 calc . . .
H(41) H -0.7836 0.4657 0.8854 0.0872 Uiso 1.00 calc . . .
H(42) H -0.8114 0.3970 0.7404 0.0872 Uiso 1.00 calc . . .
H(43) H -0.8221 0.3797 0.9151 0.0872 Uiso 1.00 calc . . .
H(44) H -0.4456 0.4574 0.7556 0.0802 Uiso 1.00 calc . . .
H(45) H -0.5788 0.4451 0.6419 0.0802 Uiso 1.00 calc . . .
H(46) H -0.5591 0.5121 0.7906 0.0802 Uiso 1.00 calc . . .
H(47) H -0.1380 0.0857 0.0671 0.0544 Uiso 1.00 calc . . .
H(48) H -0.6082 0.0842 0.5615 0.0569 Uiso 1.00 calc . . .
